data_2210816
loop_
_publ_author_name
'Tang, Shi-Gui'
'Zhang, Dong-Mei'
'Wu, Wen-yuan'
'Shan, Liu'
'Guo, Cheng'

_publ_section_title
;
 5,5'-Dimethoxy-3,3'-(3-fluorophenylmethanediyl)bis(1<i>H</i>-indole)
;
_journal_coeditor_code WN2070
_journal_issue 10
_journal_name_full 'Acta Crystallographica Section E'
_journal_page_first o4691
_journal_page_last o4692
_journal_paper_doi 10.1107/S1600536806038293
_journal_volume 62
_journal_year 2006
_chemical_formula_iupac 'C25 H21 F N2 O2'
_chemical_formula_moiety 'C25 H21 F N2 O2'
_chemical_formula_sum 'C25 H21 F N2 O2'
_chemical_formula_weight 400.44
_chemical_name_systematic
;
5,5'-Dimethoxy-3,3'-(3-fluorophenylmethanediyl)bis(1H-indole)
;
_space_group_IT_number 14
_symmetry_cell_setting monoclinic
_symmetry_space_group_name_Hall '-P 2yn'
_symmetry_space_group_name_H-M 'P 1 21/n 1'
_atom_sites_solution_hydrogens geom
_atom_sites_solution_primary direct
_atom_sites_solution_secondary difmap
_audit_creation_method SHELXL97
_cell_angle_alpha 90.00
_cell_angle_beta 94.92(3)
_cell_angle_gamma 90.00
_cell_formula_units_Z 4
_cell_length_a 9.1910(18)
_cell_length_b 10.838(2)
_cell_length_c 20.879(4)
_cell_measurement_reflns_used 25
_cell_measurement_temperature 293(2)
_cell_measurement_theta_max 13
_cell_measurement_theta_min 10
_cell_volume 2072.1(7)
_computing_cell_refinement 'CAD-4 Software'
_computing_data_collection 'CAD-4 Software (Enraf--Nonius, 1989)'
_computing_data_reduction 'XCAD4 (Harms & Wocadlo, 1995)'
_computing_molecular_graphics 'SHELXTL (Siemens, 1996)'
_computing_publication_material SHELXTL
_computing_structure_refinement 'SHELXL97 (Sheldrick, 1997)'
_computing_structure_solution 'SHELXS97 (Sheldrick, 1997)'
_diffrn_ambient_temperature 293(2)
_diffrn_measured_fraction_theta_full 0.998
_diffrn_measured_fraction_theta_max 0.998
_diffrn_measurement_device_type 'Enraf--Nonius CAD-4'
_diffrn_measurement_method \w/2\q
_diffrn_radiation_monochromator graphite
_diffrn_radiation_source 'fine-focus sealed tube'
_diffrn_radiation_type MoK\a
_diffrn_radiation_wavelength 0.71073
_diffrn_reflns_av_R_equivalents 0.0209
_diffrn_reflns_av_sigmaI/netI 0.0466
_diffrn_reflns_limit_h_max 11
_diffrn_reflns_limit_h_min 0
_diffrn_reflns_limit_k_max 13
_diffrn_reflns_limit_k_min 0
_diffrn_reflns_limit_l_max 25
_diffrn_reflns_limit_l_min -25
_diffrn_reflns_number 4322
_diffrn_reflns_theta_full 25.98
_diffrn_reflns_theta_max 25.98
_diffrn_reflns_theta_min 1.96
_diffrn_standards_decay_% 0
_diffrn_standards_interval_count 200
_diffrn_standards_number 3
_exptl_absorpt_coefficient_mu 0.088
_exptl_absorpt_correction_T_max 0.9762
_exptl_absorpt_correction_T_min 0.9643
_exptl_absorpt_correction_type psi-scan
_exptl_absorpt_process_details '(North <i>et al.</i>,  1968)'
_exptl_crystal_colour Colourless
_exptl_crystal_density_diffrn 1.284
_exptl_crystal_density_method 'not measured'
_exptl_crystal_description block
_exptl_crystal_F_000 840
_exptl_crystal_size_max 0.40
_exptl_crystal_size_mid 0.30
_exptl_crystal_size_min 0.30
_refine_diff_density_max 0.382
_refine_diff_density_min -0.271
_refine_ls_extinction_coef 0.025(2)
_refine_ls_extinction_expression Fc^*^=kFc[1+0.001xFc^2^\l^3^/sin(2\q)]^-1/4^
_refine_ls_extinction_method 'SHELXL97 (Sheldrick, 1997)'
_refine_ls_goodness_of_fit_ref 1.042
_refine_ls_hydrogen_treatment constr
_refine_ls_matrix_type full
_refine_ls_number_parameters 272
_refine_ls_number_reflns 4062
_refine_ls_number_restraints 0
_refine_ls_restrained_S_all 1.042
_refine_ls_R_factor_all 0.1024
_refine_ls_R_factor_gt 0.0614
_refine_ls_shift/su_max 0.023
_refine_ls_shift/su_mean 0.002
_refine_ls_structure_factor_coef Fsqd
_refine_ls_weighting_details 'calc w = 1/[\s^2^(Fo^2^)+(0.0792P)^2^+0.9173P] where P=(Fo^2^+2Fc^2^)/3'
_refine_ls_weighting_scheme calc
_refine_ls_wR_factor_gt 0.1538
_refine_ls_wR_factor_ref 0.1789
_reflns_number_gt 2600
_reflns_number_total 4062
_reflns_threshold_expression I>2\s(I)
_cod_data_source_file wn2070.cif
_cod_data_source_block I
_cod_original_sg_symbol_H-M 'P 21/n'
_cod_database_code 2210816

loop_
_symmetry_equiv_pos_as_xyz
'x, y, z'
'-x+1/2, y+1/2, -z+1/2'
'-x, -y, -z'
'x-1/2, -y-1/2, z-1/2'

loop_
_atom_site_type_symbol
_atom_site_label
_atom_site_fract_x
_atom_site_fract_y
_atom_site_fract_z
_atom_site_U_iso_or_equiv
_atom_site_adp_type
_atom_site_calc_flag
_atom_site_refinement_flags
_atom_site_occupancy
F F -0.2216(2) 0.0862(3) 0.33107(16) 0.1030(11) Uani d . 1
O O1 0.4498(2) 0.2208(2) 0.20124(10) 0.0641(6) Uani d . 1
O O2 0.7422(2) 0.0847(2) 0.57780(12) 0.0746(7) Uani d . 1
N N1 0.4262(3) 0.5380(2) 0.40433(12) 0.0557(7) Uani d . 1
H H1A 0.4601 0.6108 0.4123 0.067 Uiso calc R 1
N N2 0.1917(3) 0.2460(2) 0.61893(11) 0.0546(7) Uani d . 1
H H2A 0.1462 0.2551 0.6529 0.066 Uiso calc R 1
C C1 0.3948(5) 0.1015(4) 0.2052(2) 0.0823(9) Uani d . 1
H H1B 0.4099 0.0573 0.1665 0.123 Uiso calc R 1
H H1C 0.2921 0.1053 0.2106 0.123 Uiso calc R 1
H H1D 0.4443 0.0599 0.2414 0.123 Uiso calc R 1
C C2 0.4375(3) 0.2996(3) 0.25222(13) 0.0454(7) Uani d . 1
C C3 0.5018(3) 0.4153(3) 0.24584(15) 0.0540(8) Uani d . 1
H H3A 0.5440 0.4337 0.2081 0.065 Uiso calc R 1
C C4 0.5045(3) 0.5018(3) 0.29308(15) 0.0552(8) Uani d . 1
H H4A 0.5488 0.5781 0.2884 0.066 Uiso calc R 1
C C5 0.4387(3) 0.4723(3) 0.34861(13) 0.0442(7) Uani d . 1
C C6 0.3509(3) 0.4681(3) 0.44485(14) 0.0495(7) Uani d . 1
H H6A 0.3288 0.4927 0.4856 0.059 Uiso calc R 1
C C7 0.3129(3) 0.3581(2) 0.41749(12) 0.0384(6) Uani d . 1
C C8 0.3693(2) 0.3581(2) 0.35559(12) 0.0362(6) Uani d . 1
C C9 0.3680(3) 0.2700(3) 0.30619(12) 0.0401(6) Uani d . 1
H H9A 0.3219 0.1942 0.3097 0.048 Uiso calc R 1
C C10 0.7887(3) 0.0938(3) 0.51488(19) 0.0741(10) Uani d . 1
H H10A 0.8857 0.0611 0.5146 0.111 Uiso calc R 1
H H10B 0.7885 0.1788 0.5020 0.111 Uiso calc R 1
H H10C 0.7235 0.0478 0.4855 0.111 Uiso calc R 1
C C11 0.6038(3) 0.1279(3) 0.58668(16) 0.0547(8) Uani d . 1
C C12 0.5700(4) 0.1303(3) 0.65061(16) 0.0630(9) Uani d . 1
H H12A 0.6404 0.1062 0.6828 0.076 Uiso calc R 1
C C13 0.4356(4) 0.1673(3) 0.66698(14) 0.0599(8) Uani d . 1
H H13A 0.4133 0.1669 0.7096 0.072 Uiso calc R 1
C C14 0.3334(3) 0.2056(3) 0.61788(13) 0.0464(7) Uani d . 1
C C15 0.1347(3) 0.2696(3) 0.55757(13) 0.0482(7) Uani d . 1
H H15A 0.0400 0.2969 0.5463 0.058 Uiso calc R 1
C C16 0.2370(3) 0.2470(2) 0.51520(12) 0.0383(6) Uani d . 1
C C17 0.3655(3) 0.2058(2) 0.55320(12) 0.0395(6) Uani d . 1
C C18 0.5036(3) 0.1664(2) 0.53740(13) 0.0451(7) Uani d . 1
H H18A 0.5271 0.1662 0.4950 0.054 Uiso calc R 1
C C19 0.2215(3) 0.2562(2) 0.44287(12) 0.0369(6) Uani d . 1
H H19A 0.2582 0.1785 0.4265 0.044 Uiso calc R 1
C C20 0.0620(3) 0.2677(2) 0.41548(12) 0.0399(6) Uani d . 1
C C21 -0.0146(3) 0.3769(3) 0.42132(14) 0.0507(7) Uani d . 1
H H21A 0.0321 0.4443 0.4415 0.061 Uiso calc R 1
C C22 -0.1602(3) 0.3870(3) 0.39742(16) 0.0610(8) Uani d . 1
H H22A -0.2105 0.4605 0.4020 0.073 Uiso calc R 1
C C23 -0.2301(3) 0.2871(3) 0.36672(17) 0.0673(10) Uani d . 1
H H23A -0.3273 0.2922 0.3505 0.081 Uiso calc R 1
C C24 -0.1526(3) 0.1815(3) 0.36102(17) 0.0664(10) Uani d . 1
C C25 -0.0087(3) 0.1691(3) 0.38438(15) 0.0544(8) Uani d . 1
H H25A 0.0404 0.0952 0.3793 0.065 Uiso calc R 1

loop_
_atom_site_aniso_label
_atom_site_aniso_U_11
_atom_site_aniso_U_22
_atom_site_aniso_U_33
_atom_site_aniso_U_12
_atom_site_aniso_U_13
_atom_site_aniso_U_23
F 0.0480(14) 0.105(2) 0.121(3) -0.0082(14) -0.0108(16) -0.060(2)
O1 0.0733(14) 0.0728(15) 0.0505(12) -0.0128(12) 0.0295(11) -0.0118(11)
O2 0.0470(13) 0.0866(17) 0.0893(18) 0.0161(12) -0.0003(12) 0.0107(14)
N1 0.0629(16) 0.0441(14) 0.0619(15) -0.0174(12) 0.0150(13) -0.0089(12)
N2 0.0588(16) 0.0645(16) 0.0439(14) 0.0002(13) 0.0235(12) 0.0015(12)
C1 0.102(4) 0.068(3) 0.060(3) -0.0012(3) 0.025(3) -0.0020(2)
C2 0.0397(15) 0.0535(17) 0.0443(15) 0.0005(13) 0.0119(12) -0.0016(13)
C3 0.0550(18) 0.0578(19) 0.0521(17) -0.0018(15) 0.0213(14) 0.0105(15)
C4 0.0560(18) 0.0451(17) 0.0670(19) -0.0086(14) 0.0208(15) 0.0099(15)
C5 0.0416(15) 0.0427(15) 0.0494(16) -0.0021(12) 0.0095(12) 0.0009(13)
C6 0.0522(17) 0.0503(17) 0.0479(16) -0.0098(14) 0.0152(13) -0.0084(13)
C7 0.0302(13) 0.0476(16) 0.0381(14) -0.0028(11) 0.0079(11) -0.0029(12)
C8 0.0249(12) 0.0423(14) 0.0416(14) -0.0003(10) 0.0038(10) 0.0033(11)
C9 0.0311(13) 0.0462(15) 0.0439(15) -0.0057(11) 0.0083(11) -0.0002(12)
C10 0.0417(18) 0.075(2) 0.108(3) 0.0061(16) 0.0200(19) 0.008(2)
C11 0.0479(17) 0.0492(17) 0.067(2) -0.0027(14) 0.0031(15) 0.0053(15)
C12 0.065(2) 0.065(2) 0.056(2) -0.0020(17) -0.0076(16) 0.0153(16)
C13 0.080(2) 0.060(2) 0.0402(16) -0.0076(17) 0.0060(15) 0.0055(14)
C14 0.0553(17) 0.0436(16) 0.0414(15) -0.0075(13) 0.0117(13) 0.0023(12)
C15 0.0419(15) 0.0549(17) 0.0498(17) 0.0004(13) 0.0151(13) 0.0002(13)
C16 0.0362(13) 0.0395(14) 0.0406(14) -0.0046(11) 0.0103(11) -0.0024(11)
C17 0.0434(15) 0.0343(14) 0.0416(14) -0.0068(11) 0.0094(12) -0.0004(11)
C18 0.0410(15) 0.0464(16) 0.0482(16) -0.0041(12) 0.0059(12) -0.0006(13)
C19 0.0331(13) 0.0384(14) 0.0406(14) -0.0014(11) 0.0107(11) -0.0030(11)
C20 0.0328(13) 0.0477(16) 0.0404(14) -0.0053(12) 0.0107(11) -0.0025(12)
C21 0.0426(16) 0.0487(17) 0.0611(18) -0.0008(13) 0.0058(14) -0.0029(14)
C22 0.0436(17) 0.067(2) 0.072(2) 0.0054(16) 0.0032(15) 0.0010(17)
C23 0.0350(16) 0.087(3) 0.079(2) 0.0059(17) -0.0027(15) -0.007(2)
C24 0.0384(16) 0.080(2) 0.080(2) -0.0100(16) 0.0002(15) -0.0322(19)
C25 0.0373(15) 0.0573(18) 0.070(2) 0.0006(14) 0.0102(14) -0.0194(16)

loop_
_atom_type_symbol
_atom_type_description
_atom_type_scat_dispersion_real
_atom_type_scat_dispersion_imag
_atom_type_scat_source
C C 0.0033 0.0016 'International Tables Vol C Tables 4.2.6.8 and 6.1.1.4'
H H 0.0000 0.0000 'International Tables Vol C Tables 4.2.6.8 and 6.1.1.4'
N N 0.0061 0.0033 'International Tables Vol C Tables 4.2.6.8 and 6.1.1.4'
O O 0.0106 0.0060 'International Tables Vol C Tables 4.2.6.8 and 6.1.1.4'
F F 0.0171 0.0103 'International Tables Vol C Tables 4.2.6.8 and 6.1.1.4'

loop_
_geom_angle_atom_site_label_1
_geom_angle_atom_site_label_2
_geom_angle_atom_site_label_3
_geom_angle
C2 O1 C1 118.4(2)
C11 O2 C10 117.0(2)
C6 N1 C5 108.7(2)
C6 N1 H1A 125.7
C5 N1 H1A 125.7
C15 N2 C14 109.4(2)
C15 N2 H2A 125.3
C14 N2 H2A 125.3
O1 C1 H1B 109.5
O1 C1 H1C 109.5
H1B C1 H1C 109.5
O1 C1 H1D 109.5
H1B C1 H1D 109.5
H1C C1 H1D 109.5
O1 C2 C9 124.2(3)
O1 C2 C3 114.8(2)
C9 C2 C3 121.0(3)
C4 C3 C2 122.1(3)
C4 C3 H3A 118.9
C2 C3 H3A 118.9
C3 C4 C5 117.6(3)
C3 C4 H4A 121.2
C5 C4 H4A 121.2
N1 C5 C4 131.3(3)
N1 C5 C8 107.2(2)
C4 C5 C8 121.5(3)
C7 C6 N1 110.6(2)
C7 C6 H6A 124.7
N1 C6 H6A 124.7
C6 C7 C8 106.3(2)
C6 C7 C19 128.8(2)
C8 C7 C19 124.8(2)
C9 C8 C5 119.8(2)
C9 C8 C7 133.0(2)
C5 C8 C7 107.2(2)
C2 C9 C8 117.8(2)
C2 C9 H9A 121.1
C8 C9 H9A 121.1
O2 C10 H10A 109.5
O2 C10 H10B 109.5
H10A C10 H10B 109.5
O2 C10 H10C 109.5
H10A C10 H10C 109.5
H10B C10 H10C 109.5
O2 C11 C18 124.3(3)
O2 C11 C12 114.6(3)
C18 C11 C12 121.1(3)
C13 C12 C11 121.5(3)
C13 C12 H12A 119.2
C11 C12 H12A 119.2
C12 C13 C14 118.0(3)
C12 C13 H13A 121.0
C14 C13 H13A 121.0
N2 C14 C13 131.5(3)
N2 C14 C17 106.9(2)
C13 C14 C17 121.6(3)
N2 C15 C16 110.1(3)
N2 C15 H15A 125.0
C16 C15 H15A 125.0
C15 C16 C17 106.1(2)
C15 C16 C19 128.7(2)
C17 C16 C19 125.2(2)
C18 C17 C14 119.5(3)
C18 C17 C16 133.0(2)
C14 C17 C16 107.5(2)
C11 C18 C17 118.3(3)
C11 C18 H18A 120.9
C17 C18 H18A 120.9
C16 C19 C7 113.1(2)
C16 C19 C20 112.6(2)
C7 C19 C20 110.7(2)
C16 C19 H19A 106.7
C7 C19 H19A 106.7
C20 C19 H19A 106.7
C25 C20 C21 118.6(3)
C25 C20 C19 120.6(2)
C21 C20 C19 120.9(2)
C20 C21 C22 121.0(3)
C20 C21 H21A 119.5
C22 C21 H21A 119.5
C23 C22 C21 119.7(3)
C23 C22 H22A 120.1
C21 C22 H22A 120.1
C24 C23 C22 118.2(3)
C24 C23 H23A 120.9
C22 C23 H23A 120.9
F C24 C23 117.4(3)
F C24 C25 119.5(3)
C23 C24 C25 123.1(3)
C24 C25 C20 119.3(3)
C24 C25 H25A 120.4
C20 C25 H25A 120.4

loop_
_geom_bond_atom_site_label_1
_geom_bond_atom_site_label_2
_geom_bond_distance
F C24 1.339(4)
O1 C2 1.377(3)
O1 C1 1.393(4)
O2 C11 1.383(4)
O2 C10 1.420(4)
N1 C6 1.367(3)
N1 C5 1.377(3)
N1 H1A 0.8600
N2 C15 1.366(4)
N2 C14 1.376(4)
N2 H2A 0.8600
C1 H1B 0.9600
C1 H1C 0.9600
C1 H1D 0.9600
C2 C9 1.380(4)
C2 C3 1.397(4)
C3 C4 1.360(4)
C3 H3A 0.9300
C4 C5 1.390(4)
C4 H4A 0.9300
C5 C8 1.407(4)
C6 C7 1.355(4)
C6 H6A 0.9300
C7 C8 1.433(3)
C7 C19 1.511(3)
C8 C9 1.405(4)
C9 H9A 0.9300
C10 H10A 0.9600
C10 H10B 0.9600
C10 H10C 0.9600
C11 C18 1.385(4)
C11 C12 1.396(4)
C12 C13 1.369(5)
C12 H12A 0.9300
C13 C14 1.393(4)
C13 H13A 0.9300
C14 C17 1.407(3)
C15 C16 1.367(4)
C15 H15A 0.9300
C16 C17 1.437(4)
C16 C19 1.508(3)
C17 C18 1.405(4)
C18 H18A 0.9300
C19 C20 1.532(3)
C19 H19A 0.9800
C20 C25 1.384(4)
C20 C21 1.387(4)
C21 C22 1.392(4)
C21 H21A 0.9300
C22 C23 1.388(5)
C22 H22A 0.9300
C23 C24 1.358(5)
C23 H23A 0.9300
C24 C25 1.376(4)
C25 H25A 0.9300

loop_
_geom_hbond_atom_site_label_D
_geom_hbond_atom_site_label_H
_geom_hbond_atom_site_label_A
_geom_hbond_site_symmetry_A
_geom_hbond_distance_DH
_geom_hbond_distance_HA
_geom_hbond_distance_DA
_geom_hbond_angle_DHA
N2 H2A O1 4_566 0.86 2.16 2.946(3) 152
C3 H3A F 2 0.93 2.51 3.264(4) 138
N1 H1A Cg1 . 0.86 2.46 3.277(2) 159

loop_
_geom_torsion_atom_site_label_1
_geom_torsion_atom_site_label_2
_geom_torsion_atom_site_label_3
_geom_torsion_atom_site_label_4
_geom_torsion
C1 O1 C2 C9 -3.0(5)
C1 O1 C2 C3 176.9(3)
O1 C2 C3 C4 -177.2(3)
C9 C2 C3 C4 2.8(5)
C2 C3 C4 C5 -0.9(5)
C6 N1 C5 C4 179.9(3)
C6 N1 C5 C8 -0.3(3)
C3 C4 C5 N1 178.6(3)
C3 C4 C5 C8 -1.1(4)
C5 N1 C6 C7 -0.1(3)
N1 C6 C7 C8 0.5(3)
N1 C6 C7 C19 -175.8(3)
N1 C5 C8 C9 -178.5(2)
C4 C5 C8 C9 1.3(4)
N1 C5 C8 C7 0.7(3)
C4 C5 C8 C7 -179.6(3)
C6 C7 C8 C9 178.3(3)
C19 C7 C8 C9 -5.3(4)
C6 C7 C8 C5 -0.7(3)
C19 C7 C8 C5 175.8(2)
O1 C2 C9 C8 177.4(2)
C3 C2 C9 C8 -2.5(4)
C5 C8 C9 C2 0.6(4)
C7 C8 C9 C2 -178.3(3)
C10 O2 C11 C18 7.3(4)
C10 O2 C11 C12 -172.8(3)
O2 C11 C12 C13 -178.0(3)
C18 C11 C12 C13 1.8(5)
C11 C12 C13 C14 -1.4(5)
C15 N2 C14 C13 -178.2(3)
C15 N2 C14 C17 0.8(3)
C12 C13 C14 N2 179.3(3)
C12 C13 C14 C17 0.5(4)
C14 N2 C15 C16 -0.8(3)
N2 C15 C16 C17 0.5(3)
N2 C15 C16 C19 177.8(2)
N2 C14 C17 C18 -179.0(2)
C13 C14 C17 C18 0.1(4)
N2 C14 C17 C16 -0.5(3)
C13 C14 C17 C16 178.6(3)
C15 C16 C17 C18 178.3(3)
C19 C16 C17 C18 0.8(5)
C15 C16 C17 C14 0.0(3)
C19 C16 C17 C14 -177.4(2)
O2 C11 C18 C17 178.7(3)
C12 C11 C18 C17 -1.2(4)
C14 C17 C18 C11 0.3(4)
C16 C17 C18 C11 -177.8(3)
C15 C16 C19 C7 113.4(3)
C17 C16 C19 C7 -69.7(3)
C15 C16 C19 C20 -12.9(4)
C17 C16 C19 C20 163.9(2)
C6 C7 C19 C16 -32.0(4)
C8 C7 C19 C16 152.3(2)
C6 C7 C19 C20 95.4(3)
C8 C7 C19 C20 -80.3(3)
C16 C19 C20 C25 -106.3(3)
C7 C19 C20 C25 126.0(3)
C16 C19 C20 C21 73.6(3)
C7 C19 C20 C21 -54.1(3)
C25 C20 C21 C22 1.0(4)
C19 C20 C21 C22 -178.9(2)
C20 C21 C22 C23 -0.6(5)
C21 C22 C23 C24 0.0(5)
C22 C23 C24 F -179.8(3)
C22 C23 C24 C25 0.2(6)
F C24 C25 C20 -179.8(3)
C23 C24 C25 C20 0.2(5)
C21 C20 C25 C24 -0.8(4)
C19 C20 C25 C24 179.1(3)

loop_
_cod_related_entry_id
_cod_related_entry_database
_cod_related_entry_code
1 ChemSpider 21127123
